data_7235987
loop_
_publ_author_name
'Garc\'ia-R\'ios, Jessica'
'Hern\'andez-Campos, Ren\'e Francisco'
'Rasc\'on-Cruz, Fernando'
'Moreno-Mart\'inez, V\'ictor Augusto'
'Huerta-Lavorie, Ra\'ul'
'Vel\'azquez-Carmona, Miguel-\'Angel'
'Cea-Olivares, Raymundo'
'Mart\'inez-Otero, Diego'
'Jancik, Vojtech'

_publ_section_title
;
 Homo- and heteroalumoxane silicates
;
_journal_issue 121
_journal_name_full 'RSC Advances'
_journal_page_first 99722
_journal_paper_doi 10.1039/C5RA18481A
_journal_volume 5
_journal_year 2015
_chemical_formula_moiety 'C74 H120 Al2 Li2 N4 O10 Si2, 3(C4 H8 O)'
_chemical_formula_sum 'C86 H144 Al2 Li2 N4 O13 Si2'
_chemical_formula_weight 1566.06
_chemical_properties_physical 'Air-sensitive, Moisture-sensitive'
_space_group_crystal_system triclinic
_space_group_IT_number 2
_space_group_name_Hall '-P 1'
_space_group_name_H-M_alt 'P -1'
_atom_sites_solution_hydrogens mixed
_atom_sites_solution_primary direct
_atom_sites_solution_secondary difmap
_audit_creation_method SHELXL-2014/7
_audit_update_record
;
2015-10-25 deposited with the CCDC.
2015-11-12 downloaded from the CCDC.
;
_cell_angle_alpha 66.119(1)
_cell_angle_beta 68.027(1)
_cell_angle_gamma 87.277(1)
_cell_formula_units_Z 1
_cell_length_a 12.0415(5)
_cell_length_b 14.6863(7)
_cell_length_c 15.6828(7)
_cell_measurement_reflns_used 6820
_cell_measurement_temperature 100(2)
_cell_measurement_theta_max 24.91
_cell_measurement_theta_min 2.53
_cell_volume 2334.03(18)
_computing_cell_refinement 'Bruker SAINT'
_computing_data_collection 'Bruker APEX2'
_computing_data_reduction 'Bruker SAINT'
_computing_molecular_graphics 'Bruker SHELXTL'
_computing_publication_material 'Bruker SHELXTL'
_computing_structure_refinement 'SHELXL-2014/7 (Sheldrick, 2014)'
_computing_structure_solution 'SHELXS-97 (Sheldrick, 1990)'
_diffrn_ambient_temperature 100(2)
_diffrn_detector_area_resol_mean 8.333
_diffrn_measured_fraction_theta_full 0.999
_diffrn_measured_fraction_theta_max 0.999
_diffrn_measurement_device_type 'Bruker APEX-II CCD'
_diffrn_measurement_method '\w scans'
_diffrn_radiation_type MoK\a
_diffrn_radiation_wavelength 0.71073
_diffrn_reflns_av_R_equivalents 0.0391
_diffrn_reflns_av_unetI/netI 0.0322
_diffrn_reflns_Laue_measured_fraction_full 0.999
_diffrn_reflns_Laue_measured_fraction_max 0.999
_diffrn_reflns_limit_h_max 14
_diffrn_reflns_limit_h_min -14
_diffrn_reflns_limit_k_max 17
_diffrn_reflns_limit_k_min -17
_diffrn_reflns_limit_l_max 18
_diffrn_reflns_limit_l_min -18
_diffrn_reflns_number 33393
_diffrn_reflns_point_group_measured_fraction_full 0.999
_diffrn_reflns_point_group_measured_fraction_max 0.999
_diffrn_reflns_theta_full 25.075
_diffrn_reflns_theta_max 25.075
_diffrn_reflns_theta_min 1.528
_exptl_absorpt_coefficient_mu 0.114
_exptl_absorpt_correction_T_max 0.9941
_exptl_absorpt_correction_T_min 0.9811
_exptl_absorpt_correction_type multi-scan
_exptl_absorpt_process_details 'SADABS 2009/1, Sheldrick'
_exptl_crystal_colour colorless
_exptl_crystal_density_diffrn 1.114
_exptl_crystal_density_method 'not measured'
_exptl_crystal_description prism
_exptl_crystal_F_000 852
_exptl_crystal_recrystallization_method 'Re-crystallisation from solvent: THF'
_exptl_crystal_size_max 0.168
_exptl_crystal_size_mid 0.106
_exptl_crystal_size_min 0.052
_refine_diff_density_max 0.627
_refine_diff_density_min -0.408
_refine_diff_density_rms 0.051
_refine_ls_extinction_method none
_refine_ls_goodness_of_fit_ref 1.031
_refine_ls_hydrogen_treatment mixed
_refine_ls_matrix_type full
_refine_ls_number_parameters 658
_refine_ls_number_reflns 8301
_refine_ls_number_restraints 597
_refine_ls_restrained_S_all 1.057
_refine_ls_R_factor_all 0.0680
_refine_ls_R_factor_gt 0.0513
_refine_ls_shift/su_max 0.000
_refine_ls_shift/su_mean 0.000
_refine_ls_structure_factor_coef Fsqd
_refine_ls_weighting_details 'w=1/[\s^2^(Fo^2^)+(0.0785P)^2^+1.4007P] where P=(Fo^2^+2Fc^2^)/3'
_refine_ls_weighting_scheme calc
_refine_ls_wR_factor_gt 0.1370
_refine_ls_wR_factor_ref 0.1489
_reflns_Friedel_coverage 0.000
_reflns_number_gt 6490
_reflns_number_total 8301
_reflns_threshold_expression 'I > 2\s(I)'
_cod_data_source_file c5ra18481a2.cif
_cod_data_source_block Comp2
_cod_database_code 7235987
_shelx_shelxl_version_number 2014/7
_shelx_space_group_comment
; 
The symmetry employed for this shelxl refinement is uniquely defined 
by the following loop, which should always be used as a source of 
symmetry information in preference to the above space-group names. 
They are only intended as comments. 
;
_shelx_estimated_absorpt_t_min 0.981
_shelx_estimated_absorpt_t_max 0.994

loop_
_space_group_symop_operation_xyz
'x, y, z'
'-x, -y, -z'

loop_
_atom_site_label
_atom_site_type_symbol
_atom_site_fract_x
_atom_site_fract_y
_atom_site_fract_z
_atom_site_U_iso_or_equiv
_atom_site_adp_type
_atom_site_occupancy
_atom_site_site_symmetry_order
_atom_site_calc_flag
_atom_site_refinement_flags_posn
_atom_site_refinement_flags_adp
_atom_site_refinement_flags_occupancy
_atom_site_disorder_assembly
_atom_site_disorder_group
Al1 Al 0.29532(5) 0.29391(5) 0.77128(4) 0.02150(16) Uani 1 1 d . . . . .
Si1 Si 0.36992(5) 0.51846(4) 0.69249(4) 0.02323(16) Uani 1 1 d . . . . .
O1 O 0.31025(13) 0.40523(11) 0.77646(11) 0.0272(3) Uani 1 1 d . . . . .
O2 O 0.42469(13) 0.52478(11) 0.58146(11) 0.0271(3) Uani 1 1 d . . . . .
O4 O 0.26162(18) 0.58721(15) 0.71503(13) 0.0525(5) Uani 1 1 d . . . . .
O5 O 0.38741(13) 0.29234(11) 0.65624(11) 0.0232(3) Uani 1 1 d D . . . .
H5 H 0.391(2) 0.2378(11) 0.6483(18) 0.028 Uiso 1 1 d D U . . .
N1 N 0.31911(15) 0.18556(13) 0.87779(13) 0.0246(4) Uani 1 1 d . . . . .
N2 N 0.13697(15) 0.24541(13) 0.79858(13) 0.0232(4) Uani 1 1 d . . . . .
Li1 Li 0.4646(3) 0.4147(3) 0.5472(3) 0.0296(8) Uani 1 1 d . . . . .
C1 C 0.3141(2) 0.00374(18) 0.96744(19) 0.0361(6) Uani 1 1 d . . . . .
H1A H 0.4024 0.0110 0.9371 0.054 Uiso 1 1 calc R U . . .
H1B H 0.2813 -0.0573 0.9695 0.054 Uiso 1 1 calc R U . . .
H1C H 0.2874 -0.0009 1.0364 0.054 Uiso 1 1 calc R U . . .
C2 C 0.26960(19) 0.09325(17) 0.90508(16) 0.0264(5) Uani 1 1 d . . . . .
C3 C 0.1754(2) 0.07599(17) 0.87982(16) 0.0274(5) Uani 1 1 d . . . . .
H3A H 0.1553 0.0085 0.8932 0.033 Uiso 1 1 calc R U . . .
C4 C 0.10694(19) 0.14642(16) 0.83711(16) 0.0251(5) Uani 1 1 d . . . . .
C5 C -0.0050(2) 0.10591(18) 0.83609(19) 0.0338(5) Uani 1 1 d . . . . .
H5A H -0.0726 0.1411 0.8603 0.051 Uiso 1 1 calc R U . . .
H5B H -0.0241 0.0340 0.8804 0.051 Uiso 1 1 calc R U . . .
H5C H 0.0089 0.1163 0.7669 0.051 Uiso 1 1 calc R U . . .
C6 C 0.3981(2) 0.19704(17) 0.92446(17) 0.0288(5) Uani 1 1 d . . . . .
C7 C 0.3463(2) 0.1962(2) 1.02103(19) 0.0373(6) Uani 1 1 d . . . . .
C8 C 0.4228(3) 0.2095(2) 1.0645(2) 0.0463(7) Uani 1 1 d . . . . .
H8A H 0.3893 0.2074 1.1307 0.056 Uiso 1 1 calc R U . . .
C9 C 0.5461(2) 0.2257(2) 1.0127(2) 0.0459(7) Uani 1 1 d . . . . .
H9A H 0.5969 0.2365 1.0426 0.055 Uiso 1 1 calc R U . . .
C10 C 0.5962(2) 0.2265(2) 0.9177(2) 0.0419(6) Uani 1 1 d . . . . .
H10A H 0.6814 0.2378 0.8827 0.050 Uiso 1 1 calc R U . . .
C11 C 0.5235(2) 0.21088(18) 0.87173(18) 0.0331(5) Uani 1 1 d . . . . .
C12 C 0.5816(2) 0.2121(2) 0.76747(18) 0.0376(6) Uani 1 1 d . . . . .
H12A H 0.5164 0.1920 0.7513 0.045 Uiso 1 1 calc R U . . .
C13 C 0.6735(3) 0.1372(3) 0.7629(2) 0.0549(8) Uani 1 1 d . . . . .
H13A H 0.6345 0.0699 0.8138 0.082 Uiso 1 1 calc R U . . .
H13B H 0.7400 0.1563 0.7763 0.082 Uiso 1 1 calc R U . . .
H13C H 0.7051 0.1373 0.6954 0.082 Uiso 1 1 calc R U . . .
C14 C 0.6398(2) 0.3181(2) 0.6872(2) 0.0518(8) Uani 1 1 d . . . . .
H14A H 0.5804 0.3656 0.6932 0.078 Uiso 1 1 calc R U . . .
H14B H 0.6670 0.3189 0.6196 0.078 Uiso 1 1 calc R U . . .
H14C H 0.7089 0.3376 0.6974 0.078 Uiso 1 1 calc R U . . .
C15 C 0.2099(2) 0.1865(2) 1.0782(2) 0.0457(7) Uani 1 1 d . . . . .
H15A H 0.1697 0.1706 1.0395 0.055 Uiso 1 1 calc R U . . .
C16 C 0.1645(3) 0.1023(3) 1.1852(2) 0.0626(9) Uani 1 1 d . . . . .
H16A H 0.1887 0.0388 1.1818 0.094 Uiso 1 1 calc R U . . .
H16B H 0.0764 0.0967 1.2163 0.094 Uiso 1 1 calc R U . . .
H16C H 0.1995 0.1176 1.2258 0.094 Uiso 1 1 calc DR U . . .
C17 C 0.1749(3) 0.2862(3) 1.0805(3) 0.0662(9) Uani 1 1 d . . . . .
H17A H 0.1978 0.3375 1.0111 0.099 Uiso 1 1 calc R U . . .
H17B H 0.2168 0.3055 1.1146 0.099 Uiso 1 1 calc R U . . .
H17C H 0.0875 0.2800 1.1172 0.099 Uiso 1 1 calc R U . . .
C18 C 0.05304(18) 0.31213(16) 0.76764(16) 0.0254(5) Uani 1 1 d . . . . .
C19 C -0.0243(2) 0.34837(17) 0.83590(17) 0.0298(5) Uani 1 1 d . . . . .
C20 C -0.1080(2) 0.40954(19) 0.80783(19) 0.0367(6) Uani 1 1 d . . . . .
H20A H -0.1621 0.4340 0.8534 0.044 Uiso 1 1 calc R U . . .
C21 C -0.1134(2) 0.43509(19) 0.7145(2) 0.0408(6) Uani 1 1 d . . . . .
H21A H -0.1721 0.4756 0.6970 0.049 Uiso 1 1 calc R U . . .
C22 C -0.0336(2) 0.40194(19) 0.64684(19) 0.0369(6) Uani 1 1 d . . . . .
H22A H -0.0371 0.4214 0.5824 0.044 Uiso 1 1 calc R U . . .
C23 C 0.0520(2) 0.34057(17) 0.67069(17) 0.0306(5) Uani 1 1 d . . . . .
C24 C 0.1427(2) 0.31223(19) 0.59097(17) 0.0343(5) Uani 1 1 d . . . . .
H24A H 0.1884 0.2609 0.6241 0.041 Uiso 1 1 calc R U . . .
C25 C 0.0828(3) 0.2664(2) 0.5440(2) 0.0524(7) Uani 1 1 d . . . . .
H25A H 0.0264 0.2071 0.5975 0.079 Uiso 1 1 calc R U . . .
H25B H 0.1449 0.2468 0.4951 0.079 Uiso 1 1 calc DR U . . .
H25C H 0.0388 0.3159 0.5096 0.079 Uiso 1 1 calc R U . . .
C26 C 0.2327(2) 0.4038(2) 0.50859(18) 0.0405(6) Uani 1 1 d . . . . .
H26A H 0.2664 0.4348 0.5399 0.061 Uiso 1 1 calc R U . . .
H26B H 0.1914 0.4525 0.4703 0.061 Uiso 1 1 calc R U . . .
H26C H 0.2979 0.3829 0.4628 0.061 Uiso 1 1 calc R U . . .
C27 C -0.0181(2) 0.32373(17) 0.93787(17) 0.0318(5) Uani 1 1 d . . . . .
H27A H 0.0621 0.2996 0.9335 0.038 Uiso 1 1 calc R U . . .
C28 C -0.1121(4) 0.2384(3) 1.0223(2) 0.0776(12) Uani 1 1 d . . . . .
H28A H -0.1033 0.2232 1.0861 0.116 Uiso 1 1 calc R U . . .
H28B H -0.1013 0.1790 1.0076 0.116 Uiso 1 1 calc R U . . .
H28C H -0.1927 0.2577 1.0278 0.116 Uiso 1 1 calc R U . . .
C29 C -0.0200(3) 0.4158(2) 0.9592(3) 0.0612(9) Uani 1 1 d . . . . .
H29A H -0.0037 0.3986 1.0203 0.092 Uiso 1 1 calc R U . . .
H29B H -0.0995 0.4393 0.9694 0.092 Uiso 1 1 calc R U . . .
H29C H 0.0419 0.4688 0.9016 0.092 Uiso 1 1 calc R U . . .
O3 O 0.47864(15) 0.55413(13) 0.71540(13) 0.0397(4) Uani 1 1 d D U . . .
C30 C 0.4823(2) 0.56942(19) 0.79833(19) 0.0364(5) Uani 1 1 d D U . . .
C31 C 0.5807(6) 0.6521(5) 0.7575(6) 0.0582(19) Uani 0.457(4) 1 d D U P A 1
H31A H 0.5627 0.7138 0.7113 0.087 Uiso 0.457(4) 1 calc R U P A 1
H31B H 0.6575 0.6339 0.7209 0.087 Uiso 0.457(4) 1 calc R U P A 1
H31C H 0.5863 0.6629 0.8135 0.087 Uiso 0.457(4) 1 calc R U P A 1
C32 C 0.5166(5) 0.4667(4) 0.8559(5) 0.0429(14) Uani 0.457(4) 1 d D U P A 1
H32A H 0.4516 0.4139 0.8794 0.064 Uiso 0.457(4) 1 calc R U P A 1
H32B H 0.5289 0.4670 0.9141 0.064 Uiso 0.457(4) 1 calc R U P A 1
H32C H 0.5913 0.4540 0.8106 0.064 Uiso 0.457(4) 1 calc R U P A 1
C33 C 0.3615(5) 0.5862(5) 0.8651(5) 0.0463(15) Uani 0.457(4) 1 d D U P A 1
H33A H 0.3384 0.6500 0.8270 0.070 Uiso 0.457(4) 1 calc R U P A 1
H33B H 0.3682 0.5880 0.9248 0.070 Uiso 0.457(4) 1 calc R U P A 1
H33C H 0.3001 0.5313 0.8866 0.070 Uiso 0.457(4) 1 calc R U P A 1
C32A C 0.6063(4) 0.5501(4) 0.8064(4) 0.0466(13) Uani 0.543(4) 1 d D U P A 2
H32D H 0.6707 0.5907 0.7412 0.070 Uiso 0.543(4) 1 calc R U P A 2
H32E H 0.6158 0.4789 0.8245 0.070 Uiso 0.543(4) 1 calc R U P A 2
H32F H 0.6107 0.5685 0.8587 0.070 Uiso 0.543(4) 1 calc R U P A 2
C33A C 0.3840(5) 0.5062(5) 0.8994(4) 0.0533(15) Uani 0.543(4) 1 d D U P A 2
H33D H 0.3050 0.5202 0.8961 0.080 Uiso 0.543(4) 1 calc R U P A 2
H33E H 0.3914 0.5225 0.9520 0.080 Uiso 0.543(4) 1 calc R U P A 2
H33F H 0.3920 0.4350 0.9157 0.080 Uiso 0.543(4) 1 calc R U P A 2
C31A C 0.4720(6) 0.6822(4) 0.7691(5) 0.0627(19) Uani 0.543(4) 1 d D . P A 2
H31D H 0.3942 0.6968 0.7634 0.094 Uiso 0.543(4) 1 calc R U P A 2
H31E H 0.5375 0.7214 0.7039 0.094 Uiso 0.543(4) 1 calc R U P A 2
H31F H 0.4779 0.7000 0.8212 0.094 Uiso 0.543(4) 1 calc R U P A 2
C34 C 0.2204(2) 0.66688(18) 0.65096(18) 0.0343(5) Uani 1 1 d . . . . .
C35 C 0.3264(3) 0.7467(2) 0.5713(3) 0.0592(8) Uani 1 1 d . . . . .
H35A H 0.3852 0.7177 0.5296 0.089 Uiso 1 1 calc R U . . .
H35B H 0.3648 0.7706 0.6048 0.089 Uiso 1 1 calc R U . . .
H35C H 0.2972 0.8030 0.5283 0.089 Uiso 1 1 calc DR U . . .
C36 C 0.1297(3) 0.7095(2) 0.7175(2) 0.0578(8) Uani 1 1 d . . . . .
H36A H 0.0630 0.6572 0.7693 0.087 Uiso 1 1 calc R U . . .
H36B H 0.0983 0.7654 0.6761 0.087 Uiso 1 1 calc R U . . .
H36C H 0.1689 0.7337 0.7504 0.087 Uiso 1 1 calc R U . . .
C37 C 0.1628(3) 0.6276(3) 0.6005(2) 0.0549(8) Uani 1 1 d . . . . .
H37A H 0.0941 0.5771 0.6521 0.082 Uiso 1 1 calc R U . . .
H37B H 0.2220 0.5972 0.5607 0.082 Uiso 1 1 calc R U . . .
H37C H 0.1346 0.6831 0.5557 0.082 Uiso 1 1 calc R U . . .
O6 O 0.4192(11) 0.1129(6) 0.6365(11) 0.0909(17) Uani 0.682(10) 1 d D U P B 1
C38 C 0.4552(8) 0.0244(6) 0.6903(7) 0.0860(17) Uani 0.682(10) 1 d D U P B 1
H38A H 0.4405 0.0192 0.7587 0.103 Uiso 0.682(10) 1 calc R U P B 1
H38B H 0.5427 0.0241 0.6551 0.103 Uiso 0.682(10) 1 calc R U P B 1
C39 C 0.3846(7) -0.0650(5) 0.6991(7) 0.110(2) Uani 0.682(10) 1 d D U P B 1
H39A H 0.3465 -0.1150 0.7702 0.131 Uiso 0.682(10) 1 calc R U P B 1
H39B H 0.4368 -0.0980 0.6573 0.131 Uiso 0.682(10) 1 calc R U P B 1
C40 C 0.2900(7) -0.0144(4) 0.6584(5) 0.1061(19) Uani 0.682(10) 1 d D U P B 1
H40A H 0.2179 -0.0085 0.7123 0.127 Uiso 0.682(10) 1 calc R U P B 1
H40B H 0.2652 -0.0509 0.6261 0.127 Uiso 0.682(10) 1 calc R U P B 1
C41 C 0.3606(8) 0.0882(4) 0.5807(6) 0.0990(18) Uani 0.682(10) 1 d D U P B 1
H41A H 0.4206 0.0841 0.5191 0.119 Uiso 0.682(10) 1 calc R U P B 1
H41B H 0.3060 0.1380 0.5615 0.119 Uiso 0.682(10) 1 calc R U P B 1
O6A O 0.407(2) 0.1114(13) 0.631(2) 0.083(2) Uani 0.318(10) 1 d D U P B 2
C38A C 0.4590(15) 0.0204(13) 0.6696(17) 0.095(3) Uani 0.318(10) 1 d D U P B 2
H38C H 0.4899 0.0208 0.7197 0.113 Uiso 0.318(10) 1 calc R U P B 2
H38D H 0.5250 0.0104 0.6144 0.113 Uiso 0.318(10) 1 calc R U P B 2
C39A C 0.3504(13) -0.0594(11) 0.7190(9) 0.100(3) Uani 0.318(10) 1 d D U P B 2
H39C H 0.2829 -0.0508 0.7743 0.120 Uiso 0.318(10) 1 calc R U P B 2
H39D H 0.3717 -0.1287 0.7428 0.120 Uiso 0.318(10) 1 calc R U P B 2
C40A C 0.3273(15) -0.0270(8) 0.6220(10) 0.105(3) Uani 0.318(10) 1 d D U P B 2
H40C H 0.3986 -0.0264 0.5637 0.127 Uiso 0.318(10) 1 calc R U P B 2
H40D H 0.2556 -0.0658 0.6309 0.127 Uiso 0.318(10) 1 calc R U P B 2
C41A C 0.3047(16) 0.0775(9) 0.6184(13) 0.096(2) Uani 0.318(10) 1 d D U P B 2
H41C H 0.3012 0.1231 0.5529 0.115 Uiso 0.318(10) 1 calc R U P B 2
H41D H 0.2280 0.0744 0.6737 0.115 Uiso 0.318(10) 1 calc R U P B 2
O7 O 0.032(2) 0.0023(16) 0.515(2) 0.154(4) Uani 0.197(7) 1 d D U P C -1
C42 C -0.061(3) 0.066(3) 0.533(5) 0.148(4) Uani 0.197(7) 1 d D U P C -1
H42A H -0.0301 0.1367 0.4845 0.177 Uiso 0.197(7) 1 calc R U P C -1
H42B H -0.0843 0.0619 0.6026 0.177 Uiso 0.197(7) 1 calc R U P C -1
C43 C -0.168(3) 0.0307(11) 0.522(3) 0.146(5) Uani 0.197(7) 1 d D U P C -1
H43A H -0.2422 0.0553 0.5558 0.175 Uiso 0.197(7) 1 calc R U P C -1
H43B H -0.1543 0.0543 0.4495 0.175 Uiso 0.197(7) 1 calc R U P C -1
C44 C -0.177(2) -0.0801(14) 0.5714(14) 0.146(5) Uani 0.197(7) 1 d D U P C -1
H44A H -0.2012 -0.1122 0.5350 0.176 Uiso 0.197(7) 1 calc R U P C -1
H44B H -0.2344 -0.1076 0.6431 0.176 Uiso 0.197(7) 1 calc R U P C -1
C45 C -0.048(3) -0.0906(15) 0.561(3) 0.157(5) Uani 0.197(7) 1 d D U P C -1
H45A H -0.0474 -0.1302 0.6291 0.189 Uiso 0.197(7) 1 calc R U P C -1
H45B H -0.0133 -0.1297 0.5203 0.189 Uiso 0.197(7) 1 calc R U P C -1
O7A O 0.1756(14) 0.0110(10) 0.4494(15) 0.159(4) Uani 0.302(7) 1 d D U P D -2
C42A C 0.0938(19) 0.0277(11) 0.5382(16) 0.155(4) Uani 0.302(7) 1 d D U P D -2
H42C H 0.1283 0.0840 0.5438 0.186 Uiso 0.302(7) 1 calc DR U P D -2
H42D H 0.0750 -0.0334 0.6019 0.186 Uiso 0.302(7) 1 calc R U P D -2
C43A C -0.016(2) 0.053(2) 0.512(3) 0.151(4) Uani 0.302(7) 1 d D U P D -2
H43C H -0.0843 0.0605 0.5680 0.181 Uiso 0.302(7) 1 calc R U P D -2
H43D H 0.0020 0.1152 0.4493 0.181 Uiso 0.302(7) 1 calc R U P D -2
C44A C -0.0416(18) -0.0372(18) 0.498(3) 0.151(4) Uani 0.302(7) 1 d D U P D -2
H44C H -0.0749 -0.0210 0.4458 0.181 Uiso 0.302(7) 1 calc R U P D -2
H44D H -0.0965 -0.0910 0.5625 0.181 Uiso 0.302(7) 1 calc R U P D -2
C45A C 0.0878(19) -0.0645(19) 0.464(3) 0.158(4) Uani 0.302(7) 1 d D U P D -2
H45C H 0.0922 -0.1299 0.5160 0.189 Uiso 0.302(7) 1 calc R U P D -2
H45D H 0.1081 -0.0716 0.4002 0.189 Uiso 0.302(7) 1 calc R U P D -2

loop_
_atom_site_aniso_label
_atom_site_aniso_U_11
_atom_site_aniso_U_22
_atom_site_aniso_U_33
_atom_site_aniso_U_23
_atom_site_aniso_U_13
_atom_site_aniso_U_12
Al1 0.0187(3) 0.0254(3) 0.0184(3) -0.0073(3) -0.0065(2) -0.0028(2)
Si1 0.0213(3) 0.0249(3) 0.0213(3) -0.0114(2) -0.0038(2) 0.0008(2)
O1 0.0268(8) 0.0309(8) 0.0208(7) -0.0115(6) -0.0043(6) -0.0056(6)
O2 0.0272(8) 0.0263(8) 0.0225(8) -0.0107(6) -0.0034(6) 0.0006(6)
O4 0.0640(13) 0.0638(13) 0.0274(9) -0.0214(9) -0.0166(9) 0.0413(10)
O5 0.0243(8) 0.0240(8) 0.0213(7) -0.0098(6) -0.0080(6) 0.0001(6)
N1 0.0208(9) 0.0317(10) 0.0199(9) -0.0083(8) -0.0086(7) -0.0011(7)
N2 0.0205(9) 0.0272(10) 0.0213(9) -0.0082(7) -0.0092(7) -0.0010(7)
Li1 0.032(2) 0.0231(18) 0.0238(18) -0.0072(15) -0.0025(16) -0.0009(15)
C1 0.0334(13) 0.0346(13) 0.0350(13) -0.0059(11) -0.0171(11) 0.0025(10)
C2 0.0238(11) 0.0308(12) 0.0187(10) -0.0078(9) -0.0046(9) 0.0014(9)
C3 0.0260(11) 0.0258(11) 0.0264(11) -0.0080(9) -0.0083(9) -0.0038(9)
C4 0.0215(11) 0.0302(12) 0.0214(11) -0.0101(9) -0.0060(9) -0.0036(9)
C5 0.0285(12) 0.0338(13) 0.0388(13) -0.0116(11) -0.0155(11) -0.0064(10)
C6 0.0265(11) 0.0343(12) 0.0267(11) -0.0091(10) -0.0151(10) 0.0003(9)
C7 0.0350(13) 0.0498(15) 0.0324(13) -0.0187(12) -0.0167(11) 0.0045(11)
C8 0.0486(16) 0.0656(19) 0.0372(14) -0.0255(14) -0.0253(13) 0.0079(14)
C9 0.0444(16) 0.0601(18) 0.0466(16) -0.0213(14) -0.0322(13) 0.0021(13)
C10 0.0298(13) 0.0549(16) 0.0388(14) -0.0107(12) -0.0200(11) -0.0017(11)
C11 0.0277(12) 0.0389(13) 0.0290(12) -0.0065(10) -0.0149(10) -0.0006(10)
C12 0.0220(12) 0.0570(16) 0.0275(12) -0.0097(11) -0.0114(10) 0.0020(11)
C13 0.0378(15) 0.087(2) 0.0448(16) -0.0284(16) -0.0220(13) 0.0216(15)
C14 0.0309(14) 0.072(2) 0.0328(14) -0.0033(13) -0.0101(12) -0.0119(13)
C15 0.0399(15) 0.075(2) 0.0349(14) -0.0330(14) -0.0177(12) 0.0120(13)
C16 0.0448(17) 0.087(2) 0.0424(17) -0.0207(17) -0.0087(14) -0.0023(16)
C17 0.059(2) 0.084(2) 0.064(2) -0.0416(19) -0.0213(17) 0.0205(18)
C18 0.0191(10) 0.0274(11) 0.0280(11) -0.0085(9) -0.0101(9) -0.0030(8)
C19 0.0263(12) 0.0274(12) 0.0315(12) -0.0089(10) -0.0099(10) -0.0019(9)
C20 0.0286(12) 0.0376(14) 0.0412(14) -0.0155(11) -0.0121(11) 0.0051(10)
C21 0.0297(13) 0.0401(14) 0.0496(16) -0.0108(12) -0.0209(12) 0.0053(11)
C22 0.0304(13) 0.0425(14) 0.0356(13) -0.0077(11) -0.0196(11) 0.0006(11)
C23 0.0240(11) 0.0348(13) 0.0318(12) -0.0089(10) -0.0142(10) -0.0038(9)
C24 0.0320(13) 0.0477(15) 0.0284(12) -0.0149(11) -0.0180(10) 0.0029(11)
C25 0.0519(17) 0.074(2) 0.0464(16) -0.0308(15) -0.0276(14) 0.0018(15)
C26 0.0332(13) 0.0536(16) 0.0293(13) -0.0102(12) -0.0145(11) 0.0058(11)
C27 0.0324(12) 0.0334(13) 0.0296(12) -0.0145(10) -0.0106(10) 0.0037(10)
C28 0.092(3) 0.086(3) 0.0326(16) -0.0037(16) -0.0170(17) -0.046(2)
C29 0.088(2) 0.0534(19) 0.0566(19) -0.0311(16) -0.0349(18) 0.0166(17)
O3 0.0310(9) 0.0529(11) 0.0383(9) -0.0299(8) -0.0025(7) -0.0122(8)
C30 0.0350(13) 0.0442(14) 0.0422(13) -0.0274(11) -0.0174(11) 0.0037(10)
C31 0.059(4) 0.059(4) 0.070(4) -0.038(3) -0.023(3) -0.012(3)
C32 0.041(3) 0.053(3) 0.054(3) -0.034(2) -0.024(3) 0.010(2)
C33 0.051(3) 0.060(4) 0.042(3) -0.034(3) -0.018(2) 0.014(3)
C32A 0.034(2) 0.061(3) 0.059(3) -0.034(3) -0.022(2) 0.004(2)
C33A 0.040(3) 0.089(4) 0.040(2) -0.037(3) -0.014(2) 0.001(3)
C31A 0.083(5) 0.055(4) 0.098(5) -0.054(4) -0.062(4) 0.025(3)
C34 0.0414(14) 0.0305(12) 0.0296(12) -0.0117(10) -0.0140(11) 0.0119(10)
C35 0.0529(18) 0.0354(15) 0.073(2) -0.0199(15) -0.0110(16) 0.0033(13)
C36 0.068(2) 0.0587(19) 0.0475(17) -0.0257(15) -0.0235(15) 0.0387(16)
C37 0.0423(16) 0.074(2) 0.0587(19) -0.0372(17) -0.0206(15) 0.0103(15)
O6 0.115(3) 0.048(2) 0.088(3) -0.028(2) -0.016(2) -0.004(2)
C38 0.114(3) 0.054(3) 0.087(4) -0.041(2) -0.024(3) 0.011(2)
C39 0.140(4) 0.059(3) 0.109(4) -0.037(3) -0.023(3) -0.002(3)
C40 0.127(4) 0.089(3) 0.121(4) -0.077(3) -0.029(3) -0.002(3)
C41 0.127(5) 0.070(3) 0.112(4) -0.056(3) -0.040(3) 0.025(3)
O6A 0.122(4) 0.044(3) 0.088(4) -0.052(3) -0.019(4) 0.001(3)
C38A 0.121(4) 0.058(4) 0.099(5) -0.040(4) -0.028(4) 0.003(3)
C39A 0.129(5) 0.051(3) 0.107(4) -0.047(3) -0.017(4) 0.007(4)
C40A 0.134(5) 0.072(4) 0.120(5) -0.068(4) -0.028(4) 0.000(4)
C41A 0.120(5) 0.070(4) 0.102(5) -0.052(4) -0.030(4) 0.010(4)
O7 0.206(9) 0.080(7) 0.245(9) -0.071(7) -0.162(8) 0.059(6)
C42 0.204(10) 0.075(6) 0.242(10) -0.072(7) -0.166(9) 0.053(6)
C43 0.206(9) 0.071(7) 0.244(10) -0.074(7) -0.167(9) 0.053(7)
C44 0.216(10) 0.072(7) 0.236(10) -0.077(8) -0.167(10) 0.051(7)
C45 0.211(10) 0.079(6) 0.244(10) -0.069(7) -0.157(9) 0.059(7)
O7A 0.202(9) 0.083(7) 0.250(10) -0.060(7) -0.164(8) 0.066(6)
C42A 0.207(10) 0.078(7) 0.246(10) -0.063(6) -0.167(8) 0.053(7)
C43A 0.205(9) 0.073(6) 0.245(9) -0.068(6) -0.163(8) 0.056(6)
C44A 0.206(9) 0.071(7) 0.245(9) -0.069(7) -0.162(8) 0.058(6)
C45A 0.210(10) 0.083(7) 0.242(10) -0.068(6) -0.158(9) 0.063(6)

loop_
_atom_type_symbol
_atom_type_description
_atom_type_scat_dispersion_real
_atom_type_scat_dispersion_imag
_atom_type_scat_source
C C 0.0033 0.0016 'International Tables Vol C Tables 4.2.6.8 and 6.1.1.4'
H H 0.0000 0.0000 'International Tables Vol C Tables 4.2.6.8 and 6.1.1.4'
Li Li -0.0003 0.0001 'International Tables Vol C Tables 4.2.6.8 and 6.1.1.4'
N N 0.0061 0.0033 'International Tables Vol C Tables 4.2.6.8 and 6.1.1.4'
O O 0.0106 0.0060 'International Tables Vol C Tables 4.2.6.8 and 6.1.1.4'
Al Al 0.0645 0.0514 'International Tables Vol C Tables 4.2.6.8 and 6.1.1.4'
Si Si 0.0817 0.0704 'International Tables Vol C Tables 4.2.6.8 and 6.1.1.4'

loop_
_geom_angle_atom_site_label_1
_geom_angle_atom_site_label_2
_geom_angle_atom_site_label_3
_geom_angle
_geom_angle_site_symmetry_1
_geom_angle_site_symmetry_3
O1 Al1 O5 113.72(8) . .
O1 Al1 N1 112.69(8) . .
O5 Al1 N1 109.53(8) . .
O1 Al1 N2 115.80(8) . .
O5 Al1 N2 106.30(8) . .
N1 Al1 N2 97.48(8) . .
O1 Al1 Li1 82.16(9) . .
O5 Al1 Li1 32.19(8) . .
N1 Al1 Li1 131.54(9) . .
N2 Al1 Li1 117.71(9) . .
O2 Si1 O1 111.99(8) . .
O2 Si1 O4 115.71(9) . .
O1 Si1 O4 104.06(10) . .
O2 Si1 O3 108.28(8) . .
O1 Si1 O3 109.13(9) . .
O4 Si1 O3 107.42(11) . .
O2 Si1 Li1 29.95(9) . .
O1 Si1 Li1 83.46(8) . .
O4 Si1 Li1 135.14(10) . .
O3 Si1 Li1 111.56(10) . .
Si1 O1 Al1 134.47(9) . .
Si1 O2 Li1 148.55(16) . 2_666
Si1 O2 Li1 125.39(14) . .
Li1 O2 Li1 78.15(18) 2_666 .
C34 O4 Si1 132.59(15) . .
Al1 O5 Li1 118.15(14) . .
C2 N1 C6 118.66(18) . .
C2 N1 Al1 118.56(14) . .
C6 N1 Al1 122.51(14) . .
C4 N2 C18 118.90(17) . .
C4 N2 Al1 118.59(14) . .
C18 N2 Al1 122.07(13) . .
O2 Li1 O5 145.7(2) 2_666 .
O2 Li1 O2 101.85(18) 2_666 .
O5 Li1 O2 112.24(19) . .
O2 Li1 Li1 52.37(14) 2_666 2_666
O5 Li1 Li1 161.4(3) . 2_666
O2 Li1 Li1 49.48(14) . 2_666
O2 Li1 Si1 124.22(17) 2_666 .
O5 Li1 Si1 88.79(14) . .
O2 Li1 Si1 24.66(7) . .
Li1 Li1 Si1 72.62(17) 2_666 .
O2 Li1 Al1 173.6(2) 2_666 .
O5 Li1 Al1 29.66(8) . .
O2 Li1 Al1 82.59(13) . .
Li1 Li1 Al1 131.9(2) 2_666 .
Si1 Li1 Al1 59.35(7) . .
N1 C2 C3 122.7(2) . .
N1 C2 C1 119.4(2) . .
C3 C2 C1 117.9(2) . .
C2 C3 C4 127.8(2) . .
N2 C4 C3 122.96(19) . .
N2 C4 C5 120.02(19) . .
C3 C4 C5 117.02(19) . .
C7 C6 C11 121.5(2) . .
C7 C6 N1 118.7(2) . .
C11 C6 N1 119.8(2) . .
C8 C7 C6 118.4(2) . .
C8 C7 C15 118.9(2) . .
C6 C7 C15 122.7(2) . .
C9 C8 C7 120.8(2) . .
C8 C9 C10 120.3(2) . .
C9 C10 C11 121.1(2) . .
C10 C11 C6 117.8(2) . .
C10 C11 C12 119.6(2) . .
C6 C11 C12 122.5(2) . .
C11 C12 C13 112.1(2) . .
C11 C12 C14 111.0(2) . .
C13 C12 C14 110.7(2) . .
C17 C15 C7 109.4(3) . .
C17 C15 C16 110.9(3) . .
C7 C15 C16 113.1(2) . .
C19 C18 C23 121.6(2) . .
C19 C18 N2 118.13(19) . .
C23 C18 N2 120.3(2) . .
C20 C19 C18 118.2(2) . .
C20 C19 C27 119.8(2) . .
C18 C19 C27 122.0(2) . .
C21 C20 C19 120.9(2) . .
C22 C21 C20 120.1(2) . .
C21 C22 C23 121.6(2) . .
C22 C23 C18 117.5(2) . .
C22 C23 C24 119.2(2) . .
C18 C23 C24 123.2(2) . .
C23 C24 C26 110.0(2) . .
C23 C24 C25 112.7(2) . .
C26 C24 C25 110.3(2) . .
C28 C27 C29 113.1(3) . .
C28 C27 C19 111.9(2) . .
C29 C27 C19 112.2(2) . .
C30 O3 Si1 133.64(15) . .
O3 C30 C31 107.9(3) . .
O3 C30 C33A 114.5(3) . .
O3 C30 C33 113.8(3) . .
C31 C30 C33 113.4(4) . .
O3 C30 C31A 104.1(3) . .
C33A C30 C31A 111.1(4) . .
O3 C30 C32 99.4(3) . .
C31 C30 C32 111.6(4) . .
C33 C30 C32 109.9(4) . .
O3 C30 C32A 110.6(3) . .
C33A C30 C32A 108.8(3) . .
C31A C30 C32A 107.5(3) . .
O4 C34 C37 109.5(2) . .
O4 C34 C36 106.5(2) . .
C37 C34 C36 110.9(2) . .
O4 C34 C35 109.5(2) . .
C37 C34 C35 110.0(2) . .
C36 C34 C35 110.3(2) . .
C38 O6 C41 106.2(6) . .
O6 C38 C39 109.6(6) . .
C38 C39 C40 101.7(6) . .
C39 C40 C41 100.8(6) . .
O6 C41 C40 101.8(7) . .
C38A O6A C41A 103.8(10) . .
O6A C38A C39A 101.6(12) . .
C38A C39A C40A 93.6(11) . .
C41A C40A C39A 91.7(10) . .
O6A C41A C40A 104.7(10) . .
C42 O7 C45 97.4(16) . .
O7 C42 C43 107.9(17) . .
C44 C43 C42 104.0(16) . .
C43 C44 C45 98.9(12) . .
O7 C45 C44 116.1(13) . .
C45A O7A C42A 92.8(14) . .
O7A C42A C43A 100.9(14) . .
C44A C43A C42A 100.6(12) . .
C43A C44A C45A 98.5(12) . .
O7A C45A C44A 112.1(12) . .

loop_
_geom_bond_atom_site_label_1
_geom_bond_atom_site_label_2
_geom_bond_distance
_geom_bond_site_symmetry_2
Al1 O1 1.6906(16) .
Al1 O5 1.7376(15) .
Al1 N1 1.8886(18) .
Al1 N2 1.8967(18) .
Al1 Li1 3.096(4) .
Si1 O2 1.5783(15) .
Si1 O1 1.6273(15) .
Si1 O4 1.6322(18) .
Si1 O3 1.6393(17) .
Si1 Li1 3.084(4) .
O2 Li1 1.813(4) 2_666
O2 Li1 1.889(4) .
O4 C34 1.411(3) .
O5 Li1 1.871(4) .
N1 C2 1.339(3) .
N1 C6 1.451(3) .
N2 C4 1.336(3) .
N2 C18 1.451(3) .
Li1 O2 1.813(4) 2_666
Li1 Li1 2.334(7) 2_666
C1 C2 1.502(3) .
C2 C3 1.398(3) .
C3 C4 1.403(3) .
C4 C5 1.507(3) .
C6 C7 1.401(3) .
C6 C11 1.402(3) .
C7 C8 1.395(3) .
C7 C15 1.529(4) .
C8 C9 1.377(4) .
C9 C10 1.378(4) .
C10 C11 1.400(3) .
C11 C12 1.512(3) .
C12 C13 1.526(4) .
C12 C14 1.535(4) .
C15 C17 1.515(4) .
C15 C16 1.529(4) .
C18 C19 1.402(3) .
C18 C23 1.409(3) .
C19 C20 1.393(3) .
C19 C27 1.521(3) .
C20 C21 1.383(4) .
C21 C22 1.377(4) .
C22 C23 1.394(3) .
C23 C24 1.511(3) .
C24 C26 1.529(3) .
C24 C25 1.536(3) .
C27 C28 1.508(4) .
C27 C29 1.515(4) .
O3 C30 1.423(3) .
C30 C31 1.492(6) .
C30 C33A 1.511(5) .
C30 C33 1.519(6) .
C30 C31A 1.542(5) .
C30 C32 1.542(6) .
C30 C32A 1.548(5) .
C34 C37 1.503(4) .
C34 C36 1.512(4) .
C34 C35 1.525(4) .
O6 C38 1.386(8) .
O6 C41 1.462(9) .
C38 C39 1.528(4) .
C39 C40 1.528(4) .
C40 C41 1.529(4) .
O6A C38A 1.446(13) .
O6A C41A 1.457(13) .
C38A C39A 1.528(4) .
C39A C40A 1.528(4) .
C40A C41A 1.528(4) .
O7 C42 1.442(15) .
O7 C45 1.449(15) .
C42 C43 1.513(16) .
C43 C44 1.482(15) .
C44 C45 1.518(15) .
O7A C45A 1.455(14) .
O7A C42A 1.483(15) .
C42A C43A 1.515(15) .
C43A C44A 1.490(15) .
C44A C45A 1.537(15) .

loop_
_geom_hbond_atom_site_label_D
_geom_hbond_atom_site_label_H
_geom_hbond_atom_site_label_A
_geom_hbond_distance_DH
_geom_hbond_distance_HA
_geom_hbond_distance_DA
_geom_hbond_angle_DHA
O5 H5 O6 0.857(10) 1.919(14) 2.768(10) 171(2)
O5 H5 O6A 0.857(10) 1.973(19) 2.829(16) 177(2)
